data_4324008
loop_
_publ_author_name
'Craig J. Matthews'
'Troy A. Leese'
'William Clegg'
'Mark R. J. Elsegood'
'Lynne Horsburgh'
'Joyce C. Lockhart'

_publ_section_title
;
 A Route to Bis(benzimidazole) Ligands with Built-In Asymmetry: Potential
 Models of Protein Binding Sites Having Histidines of Different Basicity
;
_journal_name_full 'Inorganic Chemistry'
_journal_page_first 7563
_journal_page_last 7571
_journal_paper_doi 10.1021/ic960777m
_journal_volume 35
_journal_year 1996
_chemical_formula_sum 'C19 H22 Br2 Cu N6 O5'
_chemical_formula_weight 637.79
_chemical_name_systematic
;
 ?
;
_space_group_IT_number 14
_symmetry_cell_setting monoclinic
_symmetry_space_group_name_Hall '-P 2ybc'
_symmetry_space_group_name_H-M 'P 1 21/c 1'
_atom_sites_solution_hydrogens 'geom except H2A,H4A,H5A&B coords refined'
_atom_sites_solution_primary direct
_atom_sites_solution_secondary difmap
_audit_creation_method SHELXL
_cell_angle_alpha 90.00
_cell_angle_beta 97.376(2)
_cell_angle_gamma 90.00
_cell_formula_units_Z 4
_cell_length_a 8.7241(10)
_cell_length_b 18.172(2)
_cell_length_c 14.506(2)
_cell_measurement_reflns_used 4798
_cell_measurement_temperature 160(2)
_cell_measurement_theta_max 28.11
_cell_measurement_theta_min 2.24
_cell_volume 2280.7(5)
_computing_cell_refinement 'local programs'
_computing_data_collection 'Siemens SMART'
_computing_data_reduction 'Siemens SAINT'
_computing_molecular_graphics 'Siemens SHELXTL'
_computing_publication_material 'SHELXTL and local programs'
_computing_structure_refinement 'Siemens SHELXTL'
_computing_structure_solution 'Siemens SHELXTL'
_diffrn_ambient_temperature 160(2)
_diffrn_measurement_device 'Siemens SMART CCD diffractometer'
_diffrn_measurement_method '\w rotation with narrow frames'
_diffrn_radiation_monochromator graphite
_diffrn_radiation_source 'fine-focus sealed tube'
_diffrn_radiation_type MoK\a
_diffrn_radiation_wavelength 0.71073
_diffrn_reflns_av_R_equivalents 0.0688
_diffrn_reflns_av_sigmaI/netI 0.0585
_diffrn_reflns_limit_h_max 10
_diffrn_reflns_limit_h_min -11
_diffrn_reflns_limit_k_max 24
_diffrn_reflns_limit_k_min -22
_diffrn_reflns_limit_l_max 18
_diffrn_reflns_limit_l_min -19
_diffrn_reflns_number 11814
_diffrn_reflns_theta_max 25.00
_diffrn_reflns_theta_min 1.81
_diffrn_standards_decay_% 0
_diffrn_standards_number 0
_exptl_absorpt_coefficient_mu 4.506
_exptl_absorpt_correction_T_max 0.877
_exptl_absorpt_correction_T_min 0.666
_exptl_absorpt_correction_type empirical
_exptl_crystal_colour orange
_exptl_crystal_density_diffrn 1.857
_exptl_crystal_description block
_exptl_crystal_F_000 1268
_exptl_crystal_size_max 0.13
_exptl_crystal_size_mid 0.11
_exptl_crystal_size_min 0.10
_refine_diff_density_max 0.653
_refine_diff_density_min -0.707
_refine_diff_density_rms 0.114
_refine_ls_extinction_coef 0.0007(2)
_refine_ls_extinction_expression Fc^*^=kFc[1+0.001xFc^2^\l^3^/sin(2\q)]^-1/4^
_refine_ls_extinction_method SHELXL
_refine_ls_goodness_of_fit_all 1.070
_refine_ls_goodness_of_fit_obs 1.126
_refine_ls_matrix_type full
_refine_ls_number_parameters 313
_refine_ls_number_reflns 3984
_refine_ls_number_restraints 1
_refine_ls_restrained_S_all 1.094
_refine_ls_restrained_S_obs 1.125
_refine_ls_R_factor_all 0.0734
_refine_ls_R_factor_obs 0.0438
_refine_ls_shift/esd_max -0.001
_refine_ls_shift/esd_mean 0.000
_refine_ls_structure_factor_coef Fsqd
_refine_ls_weighting_details 'w=1/[\s^2^(Fo^2^)+(0.0400P)^2^+4.0228P] where P=(Fo^2^+2Fc^2^)/3'
_refine_ls_weighting_scheme calc
_refine_ls_wR_factor_all 0.1060
_refine_ls_wR_factor_obs 0.0919
_reflns_number_observed 2942
_reflns_number_total 4017
_reflns_observed_criterion >2sigma(I)
_cod_data_source_file ic960777m_3.cif
_cod_data_source_block complex-C
_cod_depositor_comments
;
The following automatic conversions were performed:

'_refine_ls_weighting_scheme' value 'calc
w=1/[\s^2^(Fo^2^)+(0.0400P)^2^+4.0228P] where P=(Fo^2^+2Fc^2^)/3' was
changed to 'calc'. New tag '_refine_ls_weighting_details' was
created. The value of the new tag was set to
'w=1/[\s^2^(Fo^2^)+(0.0400P)^2^+4.0228P] where P=(Fo^2^+2Fc^2^)/3'.

Automatic conversion script
Id: cif_fix_values 3143 2015-03-26 13:38:13Z robertas 
;
_cod_original_cell_volume 2280.7(4)
_cod_database_code 4324008

loop_
_symmetry_equiv_pos_as_xyz
'x, y, z'
'-x, y+1/2, -z+1/2'
'-x, -y, -z'
'x, -y-1/2, z-1/2'

loop_
_atom_site_aniso_label
_atom_site_aniso_U_11
_atom_site_aniso_U_22
_atom_site_aniso_U_33
_atom_site_aniso_U_23
_atom_site_aniso_U_13
_atom_site_aniso_U_12
Cu 0.0236(3) 0.0207(3) 0.0303(4) 0.0006(3) 0.0052(3) 0.0011(3)
Br1 0.0254(3) 0.0358(3) 0.0528(4) 0.0098(3) 0.0109(3) 0.0042(3)
Br2 0.0487(4) 0.0264(3) 0.0342(3) 0.0000(2) -0.0010(3) -0.0045(3)
N1 0.032(2) 0.023(2) 0.026(2) -0.001(2) 0.005(2) 0.000(2)
N2 0.040(3) 0.025(3) 0.027(3) 0.003(2) 0.004(2) 0.005(2)
N3 0.021(2) 0.021(2) 0.024(2) 0.003(2) 0.000(2) 0.002(2)
N4 0.023(2) 0.025(2) 0.030(3) 0.001(2) 0.005(2) -0.002(2)
O1 0.023(2) 0.019(2) 0.041(2) 0.004(2) 0.007(2) 0.0015(15)
C1 0.032(3) 0.029(3) 0.018(3) 0.003(2) 0.003(2) -0.004(2)
C2 0.040(3) 0.032(3) 0.022(3) 0.002(2) -0.004(3) -0.007(3)
C3 0.028(3) 0.050(4) 0.020(3) 0.010(3) 0.003(2) -0.007(3)
N5 0.049(3) 0.049(3) 0.039(3) 0.009(3) 0.005(3) 0.000(3)
O2 0.053(3) 0.056(3) 0.072(3) 0.019(2) 0.024(3) 0.015(2)
O3 0.054(3) 0.060(3) 0.074(3) 0.022(3) 0.023(3) -0.010(2)
C4 0.054(4) 0.030(3) 0.026(3) 0.007(2) -0.001(3) -0.011(3)
C5 0.055(4) 0.025(3) 0.027(3) 0.006(2) 0.003(3) -0.005(3)
C6 0.043(3) 0.025(3) 0.020(3) 0.001(2) -0.003(3) -0.002(3)
C7 0.038(3) 0.020(3) 0.021(3) 0.000(2) 0.001(2) 0.000(2)
C8 0.035(3) 0.026(3) 0.038(3) 0.001(2) 0.007(3) 0.009(2)
C9 0.026(3) 0.022(3) 0.044(4) 0.000(2) 0.013(3) -0.001(2)
C10 0.024(3) 0.026(3) 0.029(3) 0.000(2) 0.006(2) 0.001(2)
C11 0.023(3) 0.026(3) 0.020(3) -0.002(2) -0.005(2) -0.002(2)
C12 0.039(3) 0.027(3) 0.033(3) 0.004(2) -0.002(3) -0.004(3)
C13 0.042(4) 0.021(3) 0.033(3) 0.000(2) -0.002(3) 0.001(2)
C14 0.036(3) 0.030(3) 0.026(3) -0.003(2) -0.006(3) 0.007(3)
C15 0.024(3) 0.032(3) 0.026(3) 0.000(2) 0.000(2) 0.000(2)
C16 0.029(3) 0.021(3) 0.023(3) 0.000(2) -0.003(2) 0.000(2)
C17 0.044(4) 0.039(4) 0.027(3) 0.005(3) 0.014(3) 0.005(3)
O4 0.045(2) 0.027(2) 0.041(2) 0.000(2) 0.013(2) 0.001(2)
N6 0.056(3) 0.029(3) 0.040(3) 0.005(2) 0.020(3) 0.014(2)
C18 0.096(6) 0.035(4) 0.064(5) 0.005(3) 0.039(5) 0.009(4)
C19 0.047(4) 0.049(4) 0.065(5) 0.001(3) 0.022(4) 0.011(3)
O5 0.030(2) 0.042(3) 0.044(3) 0.012(2) 0.008(2) 0.002(2)

loop_
_atom_site_label
_atom_site_type_symbol
_atom_site_fract_x
_atom_site_fract_y
_atom_site_fract_z
_atom_site_U_iso_or_equiv
_atom_site_thermal_displace_type
_atom_site_occupancy
_atom_site_calc_flag
_atom_site_refinement_flags
_atom_site_disorder_group
Cu Cu 0.47093(7) 0.53968(3) 0.65425(4) 0.0247(2) Uani 1 d . .
Br1 Br 0.19912(6) 0.56784(3) 0.64199(4) 0.0375(2) Uani 1 d . .
Br2 Br 0.64145(7) 0.54145(3) 0.80840(4) 0.0370(2) Uani 1 d . .
N1 N 0.4551(5) 0.4304(2) 0.6554(3) 0.0267(10) Uani 1 d . .
N2 N 0.5614(6) 0.3212(2) 0.6361(3) 0.0307(11) Uani 1 d . .
H2A H 0.6285(66) 0.2889(31) 0.6278(39) 0.037 Uiso 1 d . .
N3 N 0.5492(4) 0.6333(2) 0.6070(3) 0.0224(9) Uani 1 d . .
N4 N 0.7316(5) 0.6939(2) 0.5456(3) 0.0260(10) Uani 1 d . .
H4A H 0.8194(64) 0.7034(29) 0.5337(38) 0.031 Uiso 1 d . .
O1 O 0.6562(4) 0.5027(2) 0.5708(2) 0.0272(8) Uani 1 d . .
C1 C 0.3538(6) 0.3756(3) 0.6782(3) 0.0266(12) Uani 1 d . .
C2 C 0.2133(6) 0.3800(3) 0.7116(4) 0.0318(13) Uani 1 d . .
H2 H 0.1645(6) 0.4257(3) 0.7208(4) 0.038 Uiso 1 calc R .
C3 C 0.1479(6) 0.3128(3) 0.7310(4) 0.0327(13) Uani 1 d . .
N5 N 0.0084(6) 0.3151(3) 0.7745(3) 0.0459(13) Uani 1 d . .
O2 O -0.0578(5) 0.3749(3) 0.7822(3) 0.0589(13) Uani 1 d . .
O3 O -0.0402(5) 0.2562(3) 0.8046(4) 0.0615(13) Uani 1 d . .
C4 C 0.2129(7) 0.2453(3) 0.7161(4) 0.0377(14) Uani 1 d . .
H4 H 0.1607(7) 0.2015(3) 0.7298(4) 0.045 Uiso 1 calc R .
C5 C 0.3494(7) 0.2407(3) 0.6824(4) 0.0359(14) Uani 1 d . .
H5 H 0.3945(7) 0.1946(3) 0.6707(4) 0.043 Uiso 1 calc R .
C6 C 0.4213(7) 0.3071(3) 0.6653(4) 0.0299(13) Uani 1 d . .
C7 C 0.5760(6) 0.3951(3) 0.6319(3) 0.0262(12) Uani 1 d . .
C8 C 0.7141(6) 0.4332(3) 0.6056(4) 0.0328(13) Uani 1 d . .
H8A H 0.7934(6) 0.4397(3) 0.6602(4) 0.039 Uiso 1 calc R .
H8B H 0.7597(6) 0.4054(3) 0.5571(4) 0.039 Uiso 1 calc R .
C9 C 0.7709(6) 0.5587(3) 0.5706(4) 0.0299(13) Uani 1 d . .
H9A H 0.8226(6) 0.5556(3) 0.5138(4) 0.036 Uiso 1 calc R .
H9B H 0.8499(6) 0.5542(3) 0.6258(4) 0.036 Uiso 1 calc R .
C10 C 0.6835(6) 0.6287(3) 0.5730(4) 0.0258(12) Uani 1 d . .
C11 C 0.6246(6) 0.7462(3) 0.5626(3) 0.0237(11) Uani 1 d . .
C12 C 0.6195(7) 0.8223(3) 0.5492(4) 0.0334(13) Uani 1 d . .
H12 H 0.6983(7) 0.8477(3) 0.5226(4) 0.040 Uiso 1 calc R .
C13 C 0.4943(6) 0.8586(3) 0.5766(4) 0.0329(13) Uani 1 d . .
H13 H 0.4858(6) 0.9104(3) 0.5680(4) 0.040 Uiso 1 calc R .
C14 C 0.3791(6) 0.8210(3) 0.6169(4) 0.0313(13) Uani 1 d . .
H14 H 0.2958(6) 0.8482(3) 0.6363(4) 0.038 Uiso 1 calc R .
C15 C 0.3833(6) 0.7457(3) 0.6292(4) 0.0276(12) Uani 1 d . .
H15 H 0.3043(6) 0.7207(3) 0.6561(4) 0.033 Uiso 1 calc R .
C16 C 0.5072(6) 0.7080(3) 0.6008(3) 0.0248(11) Uani 1 d . .
C17 C 0.7560(7) 0.1556(3) 0.6142(4) 0.0358(14) Uani 1 d . .
H17 H 0.6694(7) 0.1440(3) 0.6451(4) 0.043 Uiso 1 calc R .
O4 O 0.7862(4) 0.2217(2) 0.6051(3) 0.0369(10) Uani 1 d . .
N6 N 0.8333(6) 0.1000(3) 0.5849(3) 0.0407(13) Uani 1 d . .
C18 C 0.7818(9) 0.0244(3) 0.5946(5) 0.062(2) Uani 1 d . .
H18A H 0.8655(22) -0.0044(7) 0.6287(30) 0.094 Uiso 1 calc R .
H18B H 0.7533(55) 0.0028(10) 0.5328(5) 0.094 Uiso 1 calc R .
H18C H 0.6919(37) 0.0239(4) 0.6287(31) 0.094 Uiso 1 calc R .
C19 C 0.9684(7) 0.1114(4) 0.5354(5) 0.052(2) Uani 1 d . .
H19A H 0.9500(21) 0.0880(21) 0.4741(13) 0.079 Uiso 1 calc R .
H19B H 1.0599(12) 0.0894(21) 0.5713(15) 0.079 Uiso 1 calc R .
H19C H 0.9854(31) 0.1642(4) 0.5279(27) 0.079 Uiso 1 calc R .
O5 O 0.9784(5) 0.3094(2) 0.5115(3) 0.0385(10) Uani 1 d D .
H5A H 0.9240(70) 0.2806(32) 0.5328(46) 0.058 Uiso 1 d D .
H5B H 0.9294(71) 0.3313(35) 0.4706(40) 0.058 Uiso 1 d D .

loop_
_atom_type_symbol
_atom_type_description
_atom_type_scat_dispersion_real
_atom_type_scat_dispersion_imag
_atom_type_scat_source
C C 0.0033 0.0016 'International Tables Vol C Tables 4.2.6.8 and 6.1.1.4'
H H 0.0000 0.0000 'International Tables Vol C Tables 4.2.6.8 and 6.1.1.4'
N N 0.0061 0.0033 'International Tables Vol C Tables 4.2.6.8 and 6.1.1.4'
O O 0.0106 0.0060 'International Tables Vol C Tables 4.2.6.8 and 6.1.1.4'
Cu Cu 0.3201 1.2651 'International Tables Vol C Tables 4.2.6.8 and 6.1.1.4'
Br Br -0.2901 2.4595 'International Tables Vol C Tables 4.2.6.8 and 6.1.1.4'

loop_
_geom_angle_atom_site_label_1
_geom_angle_atom_site_label_2
_geom_angle_atom_site_label_3
_geom_angle
_geom_angle_site_symmetry_1
_geom_angle_site_symmetry_3
_geom_angle_publ_flag
N3 Cu N1 152.1(2) . . ?
N3 Cu O1 76.51(14) . . ?
N1 Cu O1 76.20(14) . . ?
N3 Cu Br1 99.85(11) . . ?
N1 Cu Br1 98.28(13) . . ?
O1 Cu Br1 142.57(10) . . ?
N3 Cu Br2 96.05(12) . . ?
N1 Cu Br2 92.22(13) . . ?
O1 Cu Br2 95.65(10) . . ?
Br1 Cu Br2 121.70(3) . . ?
C7 N1 C1 105.5(4) . . ?
C7 N1 Cu 115.2(3) . . ?
C1 N1 Cu 139.3(3) . . ?
C7 N2 C6 107.1(5) . . ?
C10 N3 C16 105.8(4) . . ?
C10 N3 Cu 115.5(3) . . ?
C16 N3 Cu 138.6(3) . . ?
C10 N4 C11 108.3(4) . . ?
C9 O1 C8 114.5(4) . . ?
C9 O1 Cu 110.0(3) . . ?
C8 O1 Cu 108.7(3) . . ?
C2 C1 N1 131.3(5) . . ?
C2 C1 C6 120.5(5) . . ?
N1 C1 C6 108.2(4) . . ?
C1 C2 C3 115.2(5) . . ?
C4 C3 C2 124.1(5) . . ?
C4 C3 N5 118.8(5) . . ?
C2 C3 N5 117.0(5) . . ?
O2 N5 O3 122.4(5) . . ?
O2 N5 C3 119.6(5) . . ?
O3 N5 C3 118.1(5) . . ?
C5 C4 C3 120.8(5) . . ?
C4 C5 C6 116.7(5) . . ?
N2 C6 C5 131.0(5) . . ?
N2 C6 C1 106.4(4) . . ?
C5 C6 C1 122.6(5) . . ?
N1 C7 N2 112.9(5) . . ?
N1 C7 C8 122.9(4) . . ?
N2 C7 C8 124.2(5) . . ?
O1 C8 C7 104.1(4) . . ?
O1 C9 C10 104.3(4) . . ?
N3 C10 N4 112.3(4) . . ?
N3 C10 C9 122.8(4) . . ?
N4 C10 C9 124.9(4) . . ?
N4 C11 C12 132.0(5) . . ?
N4 C11 C16 105.9(4) . . ?
C12 C11 C16 122.1(5) . . ?
C13 C12 C11 116.5(5) . . ?
C12 C13 C14 121.5(5) . . ?
C15 C14 C13 121.9(5) . . ?
C14 C15 C16 117.5(5) . . ?
C15 C16 N3 131.8(5) . . ?
C15 C16 C11 120.4(4) . . ?
N3 C16 C11 107.7(4) . . ?
O4 C17 N6 125.8(5) . . ?
C17 N6 C18 121.0(5) . . ?
C17 N6 C19 121.8(5) . . ?
C18 N6 C19 117.1(5) . . ?

loop_
_geom_bond_atom_site_label_1
_geom_bond_atom_site_label_2
_geom_bond_distance
_geom_bond_site_symmetry_2
_geom_bond_publ_flag
Cu N3 1.988(4) . ?
Cu N1 1.991(4) . ?
Cu O1 2.243(3) . ?
Cu Br1 2.4100(8) . ?
Cu Br2 2.5219(9) . ?
N1 C7 1.317(6) . ?
N1 C1 1.398(6) . ?
N2 C7 1.350(6) . ?
N2 C6 1.368(7) . ?
N3 C10 1.331(6) . ?
N3 C16 1.405(6) . ?
N4 C10 1.336(6) . ?
N4 C11 1.376(6) . ?
O1 C9 1.427(6) . ?
O1 C8 1.428(6) . ?
C1 C2 1.377(7) . ?
C1 C6 1.401(7) . ?
C2 C3 1.392(7) . ?
C3 C4 1.380(8) . ?
C3 N5 1.441(7) . ?
N5 O2 1.242(6) . ?
N5 O3 1.252(6) . ?
C4 C5 1.347(8) . ?
C5 C6 1.396(7) . ?
C7 C8 1.481(7) . ?
C9 C10 1.486(7) . ?
C11 C12 1.396(7) . ?
C11 C16 1.410(7) . ?
C12 C13 1.378(7) . ?
C13 C14 1.404(7) . ?
C14 C15 1.380(7) . ?
C15 C16 1.387(7) . ?
C17 O4 1.241(6) . ?
C17 N6 1.314(7) . ?
N6 C18 1.459(8) . ?
N6 C19 1.471(7) . ?
